data_1558400
loop_
_publ_author_name
'Fernandez, Zulema'
'Fern\'andez, Berta'
'Qui\~no\'a, Emilio'
'Riguera, Ricardo'
'Freire, Felix'

_publ_section_title
;
 Chiral Information Harvesting in Helical Poly(acetylene) Derivatives
 Using Oligo(p-phenyleneethynylene)s as Spacers
;
_journal_name_full 'Chemical Science'
_journal_paper_doi 10.1039/D0SC02685A
_journal_year 2020
_chemical_absolute_configuration unk
_chemical_formula_moiety 'C25 H19 N O2'
_chemical_formula_sum 'C25 H19 N O2'
_chemical_formula_weight 365.41
_space_group_crystal_system orthorhombic
_space_group_IT_number 19
_space_group_name_Hall 'P 2ac 2ab'
_space_group_name_H-M_alt 'P 21 21 21'
_atom_sites_solution_hydrogens mixed
_atom_sites_solution_primary other
_atom_sites_solution_secondary difmap
_audit_conform_dict_location ftp://ftp.iucr.org/pub/cif_core.dic
_audit_conform_dict_name cif_core.dic
_audit_conform_dict_version 2.4.3
_audit_creation_date 2015-06-21T18:34:16-00:00
_audit_creation_method 'WinGX routine CIF_UPDATE'
_audit_update_record
;
2020-05-11 deposited with the CCDC.	2020-06-23 downloaded from the CCDC.
;
_cell_angle_alpha 90
_cell_angle_beta 90
_cell_angle_gamma 90
_cell_formula_units_Z 4
_cell_length_a 5.2753(2)
_cell_length_b 8.2287(2)
_cell_length_c 45.0822(11)
_cell_measurement_reflns_used 7950
_cell_measurement_temperature 100(2)
_cell_measurement_theta_max 27.02
_cell_measurement_theta_min 2.52
_cell_measurement_wavelength 0.71073
_cell_volume 1956.97(10)
_computing_cell_refinement 'SAINT V8.34A integration software'
_computing_data_collection 'Bruker APEX2 software'
_computing_data_reduction 'SORTAV (Blessing, 1995)'
_computing_molecular_graphics 'ORTEP-3 for Windows (Farrugia, 2012)'
_computing_publication_material 'WinGX publication routines (Farrugia, 2012)'
_computing_structure_refinement 'SHELXL-2014/7 (Sheldrick, 2014)'
_computing_structure_solution 'SHELXT-2014 (Sheldrick, 2014)'
_diffrn_ambient_temperature 100(2)
_diffrn_detector 'APEX-II CCD'
_diffrn_measured_fraction_theta_full 1
_diffrn_measured_fraction_theta_max 0.998
_diffrn_measurement_device '\k-geometry diffractometer'
_diffrn_measurement_device_type 'Bruker APEX-II'
_diffrn_measurement_method '\f or \w oscillation scans'
_diffrn_orient_matrix_UB_11 -0.12947
_diffrn_orient_matrix_UB_12 -0.088748
_diffrn_orient_matrix_UB_13 -0.000317
_diffrn_orient_matrix_UB_21 0.138017
_diffrn_orient_matrix_UB_22 -0.082911
_diffrn_orient_matrix_UB_23 0.001475
_diffrn_orient_matrix_UB_31 -0.011053
_diffrn_orient_matrix_UB_32 0.004253
_diffrn_orient_matrix_UB_33 0.02213
_diffrn_radiation_monochromator graphite
_diffrn_radiation_probe x-ray
_diffrn_radiation_type MoK\a
_diffrn_radiation_wavelength 0.71073
_diffrn_reflns_av_R_equivalents 0.0409
_diffrn_reflns_av_unetI/netI 0.0381
_diffrn_reflns_Laue_measured_fraction_full 1
_diffrn_reflns_Laue_measured_fraction_max 0.998
_diffrn_reflns_limit_h_max 6
_diffrn_reflns_limit_h_min -6
_diffrn_reflns_limit_k_max 10
_diffrn_reflns_limit_k_min -10
_diffrn_reflns_limit_l_max 58
_diffrn_reflns_limit_l_min -57
_diffrn_reflns_number 28768
_diffrn_reflns_point_group_measured_fraction_full 1
_diffrn_reflns_point_group_measured_fraction_max 0.997
_diffrn_reflns_reduction_process
;
        Scaled and merged with Sortav
        R.H. Blessing, (1987) Cryst. Rev. 1, 3-58
        R.H. Blessing, (1989) J. Appl. Cryst. 22, 396-397
;
_diffrn_reflns_theta_full 25.242
_diffrn_reflns_theta_max 27.509
_diffrn_reflns_theta_min 1.807
_diffrn_source 'sealed x-ray tube'
_diffrn_standards_number 0
_exptl_absorpt_coefficient_mu 0.078
_exptl_absorpt_correction_T_max 0.991
_exptl_absorpt_correction_T_min 0.905
_exptl_absorpt_correction_type multi-scan
_exptl_absorpt_process_details
;
SADABS-2014/5 - Bruker AXS area detector scaling and absorption correction
;
_exptl_crystal_colour colourless
_exptl_crystal_density_diffrn 1.24
_exptl_crystal_density_method 'not measured'
_exptl_crystal_description Needle
_exptl_crystal_F_000 768
_exptl_crystal_size_max 0.52
_exptl_crystal_size_mid 0.09
_exptl_crystal_size_min 0.05
_refine_diff_density_max 0.188
_refine_diff_density_min -0.201
_refine_diff_density_rms 0.041
_refine_ls_abs_structure_details
;
 Flack x determined using 1346 quotients [(I+)-(I-)]/[(I+)+(I-)]
 (Parsons, Flack and Wagner, Acta Cryst. B69 (2013) 249-259).
;
_refine_ls_abs_structure_Flack -0.2(5)
_refine_ls_extinction_method none
_refine_ls_goodness_of_fit_ref 1.037
_refine_ls_hydrogen_treatment mixed
_refine_ls_matrix_type full
_refine_ls_number_constraints 0
_refine_ls_number_parameters 258
_refine_ls_number_reflns 4486
_refine_ls_number_restraints 0
_refine_ls_restrained_S_all 1.037
_refine_ls_R_factor_all 0.0558
_refine_ls_R_factor_gt 0.0407
_refine_ls_shift/su_max 0
_refine_ls_shift/su_mean 0
_refine_ls_structure_factor_coef Fsqd
_refine_ls_weighting_details 'w=1/[\s^2^(Fo^2^)+(0.0379P)^2^+0.3837P] where P=(Fo^2^+2Fc^2^)/3'
_refine_ls_weighting_scheme calc
_refine_ls_wR_factor_gt 0.0812
_refine_ls_wR_factor_ref 0.0862
_reflns_Friedel_coverage 0.689
_reflns_Friedel_fraction_full 1
_reflns_Friedel_fraction_max 0.995
_reflns_number_gt 3752
_reflns_number_total 4486
_reflns_threshold_expression 'I > 2\s(I)'
_cod_data_source_file d0sc02685a2.cif
_cod_data_source_block shelx
_cod_database_code 1558400
_shelx_estimated_absorpt_t_min 0.96
_shelx_estimated_absorpt_t_max 0.996

loop_
_space_group_symop_operation_xyz
'x, y, z'
'-x+1/2, -y, z+1/2'
'-x, y+1/2, -z+1/2'
'x+1/2, -y+1/2, -z'

loop_
_atom_site_label
_atom_site_type_symbol
_atom_site_fract_x
_atom_site_fract_y
_atom_site_fract_z
_atom_site_U_iso_or_equiv
_atom_site_adp_type
_atom_site_occupancy
_atom_site_site_symmetry_order
_atom_site_calc_flag
_atom_site_refinement_flags_posn
_atom_site_refinement_flags_adp
_atom_site_refinement_flags_occupancy
_atom_site_disorder_assembly
_atom_site_disorder_group
N1 N 0.5771(4) 0.7277(2) 0.13088(4) 0.0174(4) Uani 1 1 d . . . . .
H1 H 0.731(6) 0.741(3) 0.1383(6) 0.046(8) Uiso 1 1 d . . . . .
C2 C 0.3704(4) 0.7584(2) 0.14797(4) 0.0165(4) Uani 1 1 d . . . . .
O3 O 0.1507(3) 0.74903(19) 0.13986(3) 0.0221(4) Uani 1 1 d . . . . .
C4 C 0.4303(4) 0.8044(3) 0.18021(4) 0.0191(4) Uani 1 1 d . . . . .
H4 H 0.3096 0.8912 0.1867 0.023 Uiso 1 1 calc R U . . .
O5 O 0.6823(3) 0.86173(18) 0.18428(3) 0.0212(3) Uani 1 1 d . . . . .
C6 C 0.7167(5) 1.0237(3) 0.17395(5) 0.0312(6) Uani 1 1 d . . . . .
H6A H 0.7006 1.0261 0.1523 0.047 Uiso 1 1 calc R U . . .
H6B H 0.8855 1.0623 0.1797 0.047 Uiso 1 1 calc R U . . .
H6C H 0.5875 1.0943 0.1828 0.047 Uiso 1 1 calc R U . . .
C11 C 0.3972(4) 0.6584(3) 0.20016(4) 0.0173(4) Uani 1 1 d . . . . .
C12 C 0.5778(4) 0.5354(3) 0.20017(5) 0.0223(5) Uani 1 1 d . . . . .
H12 H 0.7179 0.541 0.187 0.027 Uiso 1 1 calc R U . . .
C13 C 0.5543(5) 0.4045(3) 0.21940(5) 0.0281(5) Uani 1 1 d . . . . .
H13 H 0.6793 0.3214 0.2195 0.034 Uiso 1 1 calc R U . . .
C14 C 0.3479(5) 0.3949(3) 0.23847(5) 0.0289(6) Uani 1 1 d . . . . .
H14 H 0.3316 0.3056 0.2517 0.035 Uiso 1 1 calc R U . . .
C15 C 0.1667(4) 0.5158(3) 0.23813(5) 0.0299(6) Uani 1 1 d . . . . .
H15 H 0.0244 0.5086 0.251 0.036 Uiso 1 1 calc R U . . .
C16 C 0.1906(4) 0.6475(3) 0.21919(5) 0.0239(5) Uani 1 1 d . . . . .
H16 H 0.0655 0.7305 0.2192 0.029 Uiso 1 1 calc R U . . .
C21 C 0.5714(4) 0.6792(2) 0.10070(4) 0.0156(4) Uani 1 1 d . . . . .
C22 C 0.3791(4) 0.5814(2) 0.08955(4) 0.0177(5) Uani 1 1 d . . . . .
H22 H 0.245 0.5469 0.1021 0.021 Uiso 1 1 calc R U . . .
C23 C 0.3830(4) 0.5346(3) 0.06020(4) 0.0181(4) Uani 1 1 d . . . . .
H23 H 0.2511 0.4676 0.0527 0.022 Uiso 1 1 calc R U . . .
C24 C 0.5779(4) 0.5841(2) 0.04131(4) 0.0173(4) Uani 1 1 d . . . . .
C25 C 0.7705(4) 0.6829(3) 0.05274(4) 0.0185(5) Uani 1 1 d . . . . .
H25 H 0.9043 0.718 0.0402 0.022 Uiso 1 1 calc R U . . .
C26 C 0.7674(4) 0.7296(3) 0.08215(4) 0.0179(4) Uani 1 1 d . . . . .
H26 H 0.8992 0.7964 0.0898 0.021 Uiso 1 1 calc R U . . .
C27 C 0.5812(4) 0.5306(3) 0.01097(5) 0.0192(5) Uani 1 1 d . . . . .
C28 C 0.5800(4) 0.4798(3) -0.01382(5) 0.0193(4) Uani 1 1 d . . . . .
C31 C 0.5825(4) 0.4210(2) -0.04380(4) 0.0174(4) Uani 1 1 d . . . . .
C32 C 0.3973(4) 0.3125(3) -0.05405(5) 0.0200(5) Uani 1 1 d . . . . .
H32 H 0.2656 0.2783 -0.0411 0.024 Uiso 1 1 calc R U . . .
C33 C 0.4050(4) 0.2551(3) -0.08279(5) 0.0208(5) Uani 1 1 d . . . . .
H33 H 0.2779 0.182 -0.0895 0.025 Uiso 1 1 calc R U . . .
C34 C 0.5980(4) 0.3033(3) -0.10216(4) 0.0198(5) Uani 1 1 d . . . . .
C35 C 0.7807(4) 0.4135(3) -0.09205(5) 0.0215(5) Uani 1 1 d . . . . .
H35 H 0.9112 0.4488 -0.1051 0.026 Uiso 1 1 calc R U . . .
C36 C 0.7727(4) 0.4712(3) -0.06342(5) 0.0203(5) Uani 1 1 d . . . . .
H36 H 0.8979 0.546 -0.0569 0.024 Uiso 1 1 calc R U . . .
C37 C 0.6153(5) 0.2353(3) -0.13155(5) 0.0241(5) Uani 1 1 d . . . . .
C38 C 0.6341(5) 0.1757(3) -0.15536(5) 0.0291(6) Uani 1 1 d . . . . .
H38 H 0.6492 0.1279 -0.1745 0.035 Uiso 1 1 calc R U . . .

loop_
_atom_site_aniso_label
_atom_site_aniso_U_11
_atom_site_aniso_U_22
_atom_site_aniso_U_33
_atom_site_aniso_U_23
_atom_site_aniso_U_13
_atom_site_aniso_U_12
N1 0.0141(9) 0.0229(10) 0.0150(9) -0.0010(7) -0.0017(7) 0.0000(8)
C2 0.0170(11) 0.0161(11) 0.0165(10) 0.0018(8) 0.0015(8) 0.0001(9)
O3 0.0156(7) 0.0327(9) 0.0181(8) -0.0015(6) -0.0009(6) 0.0016(7)
C4 0.0143(10) 0.0229(11) 0.0203(11) -0.0018(8) 0.0017(8) -0.0008(9)
O5 0.0191(8) 0.0236(8) 0.0208(8) 0.0007(6) -0.0018(6) -0.0061(6)
C6 0.0368(15) 0.0220(12) 0.0348(14) 0.0012(10) -0.0049(11) -0.0064(11)
C11 0.0153(10) 0.0241(11) 0.0126(10) -0.0018(8) -0.0029(8) -0.0023(9)
C12 0.0187(11) 0.0289(12) 0.0192(11) -0.0011(9) -0.0011(9) -0.0014(10)
C13 0.0258(13) 0.0296(13) 0.0290(13) 0.0035(10) -0.0089(10) 0.0000(11)
C14 0.0289(13) 0.0354(14) 0.0226(12) 0.0108(10) -0.0064(10) -0.0091(11)
C15 0.0213(12) 0.0458(16) 0.0226(12) 0.0048(11) 0.0030(9) -0.0081(12)
C16 0.0185(12) 0.0344(13) 0.0188(11) -0.0026(9) 0.0010(8) -0.0016(10)
C21 0.0140(10) 0.0186(11) 0.0143(10) 0.0019(8) -0.0007(8) 0.0027(9)
C22 0.0161(11) 0.0180(11) 0.0189(11) 0.0012(8) 0.0039(8) -0.0001(9)
C23 0.0154(11) 0.0203(11) 0.0185(11) -0.0011(8) -0.0017(8) -0.0020(9)
C24 0.0178(11) 0.0186(10) 0.0156(10) 0.0020(8) -0.0001(8) 0.0038(9)
C25 0.0151(10) 0.0220(11) 0.0184(11) 0.0043(8) 0.0021(8) 0.0002(9)
C26 0.0134(10) 0.0216(11) 0.0187(11) 0.0013(8) -0.0015(8) -0.0004(9)
C27 0.0176(11) 0.0204(11) 0.0196(11) 0.0016(8) 0.0011(8) 0.0007(9)
C28 0.0169(11) 0.0199(11) 0.0212(11) 0.0044(8) 0.0008(8) 0.0012(9)
C31 0.0178(11) 0.0185(10) 0.0157(10) 0.0022(8) -0.0016(8) 0.0053(9)
C32 0.0176(11) 0.0213(11) 0.0210(11) 0.0021(8) 0.0025(9) 0.0009(9)
C33 0.0183(11) 0.0207(11) 0.0235(11) -0.0027(9) -0.0016(9) 0.0017(10)
C34 0.0218(12) 0.0199(11) 0.0176(11) 0.0010(8) -0.0001(8) 0.0078(9)
C35 0.0213(12) 0.0235(11) 0.0198(11) 0.0046(9) 0.0047(9) 0.0009(10)
C36 0.0185(11) 0.0204(11) 0.0219(12) 0.0015(9) 0.0002(9) -0.0024(9)
C37 0.0258(13) 0.0236(12) 0.0230(12) 0.0034(9) -0.0014(9) 0.0058(10)
C38 0.0367(14) 0.0303(13) 0.0202(12) -0.0036(10) -0.0014(10) 0.0080(12)

loop_
_atom_type_symbol
_atom_type_description
_atom_type_scat_dispersion_real
_atom_type_scat_dispersion_imag
_atom_type_scat_source
C C 0.0033 0.0016 'International Tables Vol C Tables 4.2.6.8 and 6.1.1.4'
H H 0 0 'International Tables Vol C Tables 4.2.6.8 and 6.1.1.4'
N N 0.0061 0.0033 'International Tables Vol C Tables 4.2.6.8 and 6.1.1.4'
O O 0.0106 0.006 'International Tables Vol C Tables 4.2.6.8 and 6.1.1.4'

loop_
_geom_angle_atom_site_label_1
_geom_angle_atom_site_label_2
_geom_angle_atom_site_label_3
_geom_angle
_geom_angle_site_symmetry_1
_geom_angle_site_symmetry_3
_geom_angle_publ_flag
C2 N1 C21 125.40(18) . . ?
C2 N1 H1 119.9(18) . . ?
C21 N1 H1 114.7(18) . . ?
O3 C2 N1 125.58(19) . . ?
O3 C2 C4 119.71(18) . . ?
N1 C2 C4 114.69(17) . . ?
O5 C4 C11 107.13(17) . . ?
O5 C4 C2 113.35(16) . . ?
C11 C4 C2 110.10(17) . . ?
O5 C4 H4 108.7 . . ?
C11 C4 H4 108.7 . . ?
C2 C4 H4 108.7 . . ?
C4 O5 C6 112.78(17) . . ?
O5 C6 H6A 109.5 . . ?
O5 C6 H6B 109.5 . . ?
H6A C6 H6B 109.5 . . ?
O5 C6 H6C 109.5 . . ?
H6A C6 H6C 109.5 . . ?
H6B C6 H6C 109.5 . . ?
C12 C11 C16 119.4(2) . . ?
C12 C11 C4 120.01(18) . . ?
C16 C11 C4 120.6(2) . . ?
C13 C12 C11 120.3(2) . . ?
C13 C12 H12 119.9 . . ?
C11 C12 H12 119.9 . . ?
C12 C13 C14 120.0(2) . . ?
C12 C13 H13 120 . . ?
C14 C13 H13 120 . . ?
C15 C14 C13 119.7(2) . . ?
C15 C14 H14 120.2 . . ?
C13 C14 H14 120.2 . . ?
C14 C15 C16 120.5(2) . . ?
C14 C15 H15 119.7 . . ?
C16 C15 H15 119.7 . . ?
C15 C16 C11 120.2(2) . . ?
C15 C16 H16 119.9 . . ?
C11 C16 H16 119.9 . . ?
C22 C21 C26 119.83(18) . . ?
C22 C21 N1 121.73(18) . . ?
C26 C21 N1 118.43(18) . . ?
C23 C22 C21 119.88(19) . . ?
C23 C22 H22 120.1 . . ?
C21 C22 H22 120.1 . . ?
C22 C23 C24 121.0(2) . . ?
C22 C23 H23 119.5 . . ?
C24 C23 H23 119.5 . . ?
C23 C24 C25 118.65(19) . . ?
C23 C24 C27 120.0(2) . . ?
C25 C24 C27 121.3(2) . . ?
C26 C25 C24 120.5(2) . . ?
C26 C25 H25 119.8 . . ?
C24 C25 H25 119.8 . . ?
C25 C26 C21 120.1(2) . . ?
C25 C26 H26 119.9 . . ?
C21 C26 H26 119.9 . . ?
C28 C27 C24 177.2(2) . . ?
C27 C28 C31 178.9(2) . . ?
C36 C31 C32 118.64(19) . . ?
C36 C31 C28 120.1(2) . . ?
C32 C31 C28 121.2(2) . . ?
C33 C32 C31 120.5(2) . . ?
C33 C32 H32 119.8 . . ?
C31 C32 H32 119.8 . . ?
C32 C33 C34 120.7(2) . . ?
C32 C33 H33 119.7 . . ?
C34 C33 H33 119.7 . . ?
C33 C34 C35 118.79(19) . . ?
C33 C34 C37 120.7(2) . . ?
C35 C34 C37 120.5(2) . . ?
C36 C35 C34 120.5(2) . . ?
C36 C35 H35 119.7 . . ?
C34 C35 H35 119.7 . . ?
C35 C36 C31 120.9(2) . . ?
C35 C36 H36 119.6 . . ?
C31 C36 H36 119.6 . . ?
C38 C37 C34 178.0(2) . . ?
C37 C38 H38 180 . . ?

loop_
_geom_bond_atom_site_label_1
_geom_bond_atom_site_label_2
_geom_bond_distance
_geom_bond_site_symmetry_2
_geom_bond_publ_flag
N1 C2 1.359(3) . ?
N1 C21 1.418(3) . ?
N1 H1 0.88(3) . ?
C2 O3 1.218(2) . ?
C2 C4 1.535(3) . ?
C4 O5 1.422(2) . ?
C4 C11 1.511(3) . ?
C4 H4 1 . ?
O5 C6 1.423(3) . ?
C6 H6A 0.98 . ?
C6 H6B 0.98 . ?
C6 H6C 0.98 . ?
C11 C12 1.390(3) . ?
C11 C16 1.390(3) . ?
C12 C13 1.388(3) . ?
C12 H12 0.95 . ?
C13 C14 1.390(3) . ?
C13 H13 0.95 . ?
C14 C15 1.379(3) . ?
C14 H14 0.95 . ?
C15 C16 1.385(3) . ?
C15 H15 0.95 . ?
C16 H16 0.95 . ?
C21 C22 1.389(3) . ?
C21 C26 1.393(3) . ?
C22 C23 1.378(3) . ?
C22 H22 0.95 . ?
C23 C24 1.396(3) . ?
C23 H23 0.95 . ?
C24 C25 1.400(3) . ?
C24 C27 1.437(3) . ?
C25 C26 1.381(3) . ?
C25 H25 0.95 . ?
C26 H26 0.95 . ?
C27 C28 1.193(3) . ?
C28 C31 1.436(3) . ?
C31 C36 1.400(3) . ?
C31 C32 1.401(3) . ?
C32 C33 1.380(3) . ?
C32 H32 0.95 . ?
C33 C34 1.399(3) . ?
C33 H33 0.95 . ?
C34 C35 1.400(3) . ?
C34 C37 1.441(3) . ?
C35 C36 1.375(3) . ?
C35 H35 0.95 . ?
C36 H36 0.95 . ?
C37 C38 1.184(3) . ?
C38 H38 0.95 . ?

loop_
_geom_torsion_atom_site_label_1
_geom_torsion_atom_site_label_2
_geom_torsion_atom_site_label_3
_geom_torsion_atom_site_label_4
_geom_torsion
_geom_torsion_site_symmetry_1
_geom_torsion_site_symmetry_2
_geom_torsion_site_symmetry_3
_geom_torsion_site_symmetry_4
_geom_torsion_publ_flag
C21 N1 C2 O3 -0.1(3) . . . . ?
C21 N1 C2 C4 178.37(18) . . . . ?
O3 C2 C4 O5 -160.76(19) . . . . ?
N1 C2 C4 O5 20.6(3) . . . . ?
O3 C2 C4 C11 79.3(2) . . . . ?
N1 C2 C4 C11 -99.3(2) . . . . ?
C11 C4 O5 C6 -162.44(17) . . . . ?
C2 C4 O5 C6 75.9(2) . . . . ?
O5 C4 C11 C12 -48.7(2) . . . . ?
C2 C4 C11 C12 75.0(2) . . . . ?
O5 C4 C11 C16 129.6(2) . . . . ?
C2 C4 C11 C16 -106.7(2) . . . . ?
C16 C11 C12 C13 -1.2(3) . . . . ?
C4 C11 C12 C13 177.13(19) . . . . ?
C11 C12 C13 C14 0.8(3) . . . . ?
C12 C13 C14 C15 0.1(3) . . . . ?
C13 C14 C15 C16 -0.8(4) . . . . ?
C14 C15 C16 C11 0.4(3) . . . . ?
C12 C11 C16 C15 0.5(3) . . . . ?
C4 C11 C16 C15 -177.8(2) . . . . ?
C2 N1 C21 C22 -33.5(3) . . . . ?
C2 N1 C21 C26 147.5(2) . . . . ?
C26 C21 C22 C23 0.1(3) . . . . ?
N1 C21 C22 C23 -178.86(19) . . . . ?
C21 C22 C23 C24 -0.1(3) . . . . ?
C22 C23 C24 C25 -0.1(3) . . . . ?
C22 C23 C24 C27 178.48(19) . . . . ?
C23 C24 C25 C26 0.2(3) . . . . ?
C27 C24 C25 C26 -178.30(19) . . . . ?
C24 C25 C26 C21 -0.2(3) . . . . ?
C22 C21 C26 C25 0.1(3) . . . . ?
N1 C21 C26 C25 179.06(19) . . . . ?
C36 C31 C32 C33 0.8(3) . . . . ?
C28 C31 C32 C33 -178.9(2) . . . . ?
C31 C32 C33 C34 0.3(3) . . . . ?
C32 C33 C34 C35 -1.3(3) . . . . ?
C32 C33 C34 C37 176.0(2) . . . . ?
C33 C34 C35 C36 1.1(3) . . . . ?
C37 C34 C35 C36 -176.2(2) . . . . ?
C34 C35 C36 C31 0.0(3) . . . . ?
C32 C31 C36 C35 -1.0(3) . . . . ?
C28 C31 C36 C35 178.7(2) . . . . ?
